data_7028426
loop_
_publ_author_name
'B\"ottcher, Tobias'
'Steinhauer, Simon'
'Allefeld, Nadine'
'Hoge, Berthold'
'Neumann, Beate'
'Stammler, Hans Georg'
'Bassil, Bassem S.'
'Winter, Martin'
'Mitzel, Norbert W.'
'R\"oschenthaler, Gerd-Volker'

_publ_section_title
;
 Carbene complexes of phosphorus(v) fluorides substituted with
 perfluoroalkyl-groups synthesized by oxidative addition. Cleavage of the
 complexes reveals a new synthetic protocol for ionic liquids.
;
_journal_issue 7
_journal_name_full 'Dalton transactions (Cambridge, England : 2003)'
_journal_page_first 2979
_journal_page_last 2987
_journal_paper_doi 10.1039/c3dt53043d
_journal_volume 43
_journal_year 2014
_chemical_formula_moiety 'C7 H12 F9 N2 P'
_chemical_formula_sum 'C7 H12 F9 N2 P'
_chemical_formula_weight 326.16
_chemical_name_systematic ?
_space_group_IT_number 14
_symmetry_cell_setting monoclinic
_symmetry_space_group_name_Hall '-P 2yn'
_symmetry_space_group_name_H-M 'P 1 21/n 1'
_atom_sites_solution_hydrogens geom
_atom_sites_solution_primary direct
_atom_sites_solution_secondary difmap
_audit_creation_method SHELXL-97
_cell_angle_alpha 90.00
_cell_angle_beta 99.7832(13)
_cell_angle_gamma 90.00
_cell_formula_units_Z 8
_cell_length_a 9.3594(2)
_cell_length_b 21.9735(5)
_cell_length_c 12.1644(3)
_cell_measurement_reflns_used 79010
_cell_measurement_temperature 100(2)
_cell_measurement_theta_max 27.485
_cell_measurement_theta_min 2.910
_cell_volume 2465.34(10)
_computing_cell_refinement 'HKL Scalepack (Otwinowski & Minor 1997)'
_computing_data_collection 'Collect, Bruker AXS, 2004'
_computing_data_reduction 'Denzo and Scalepack (Otwinowski & Minor, 1997)'
_computing_molecular_graphics 'SHELXTL-PLUS (1990)'
_computing_publication_material 'SHELXL-97 (Sheldrick, 1997)'
_computing_structure_refinement 'SHELXL-97 (Sheldrick, 1997)'
_computing_structure_solution 'SHELXS-97 (Sheldrick, 1990)'
_diffrn_ambient_temperature 100(2)
_diffrn_measured_fraction_theta_full 0.996
_diffrn_measured_fraction_theta_max 0.996
_diffrn_measurement_device_type KappaCCD
_diffrn_measurement_method CCD
_diffrn_radiation_monochromator graphite
_diffrn_radiation_source 'fine-focus sealed tube'
_diffrn_radiation_type MoK\a
_diffrn_radiation_wavelength 0.71073
_diffrn_reflns_av_R_equivalents 0.055
_diffrn_reflns_av_sigmaI/netI 0.0386
_diffrn_reflns_limit_h_max 12
_diffrn_reflns_limit_h_min -12
_diffrn_reflns_limit_k_max 28
_diffrn_reflns_limit_k_min -28
_diffrn_reflns_limit_l_max 15
_diffrn_reflns_limit_l_min -15
_diffrn_reflns_number 39261
_diffrn_reflns_theta_full 27.44
_diffrn_reflns_theta_max 27.44
_diffrn_reflns_theta_min 3.01
_exptl_absorpt_coefficient_mu 0.325
_exptl_absorpt_correction_T_max 0.9379
_exptl_absorpt_correction_T_min 0.9089
_exptl_absorpt_correction_type multi-scan
_exptl_absorpt_process_details 'Denzo and Scalepack (Otwinowski & Minor, 1997)'
_exptl_crystal_colour Colourless
_exptl_crystal_density_diffrn 1.757
_exptl_crystal_density_method 'not measured'
_exptl_crystal_description fragment
_exptl_crystal_F_000 1312
_exptl_crystal_size_max 0.30
_exptl_crystal_size_mid 0.30
_exptl_crystal_size_min 0.20
_refine_diff_density_max 0.473
_refine_diff_density_min -0.391
_refine_diff_density_rms 0.063
_refine_ls_extinction_method none
_refine_ls_goodness_of_fit_ref 1.039
_refine_ls_hydrogen_treatment constr
_refine_ls_matrix_type full
_refine_ls_number_parameters 351
_refine_ls_number_reflns 5610
_refine_ls_number_restraints 0
_refine_ls_restrained_S_all 1.039
_refine_ls_R_factor_all 0.0666
_refine_ls_R_factor_gt 0.0419
_refine_ls_shift/su_max 0.000
_refine_ls_shift/su_mean 0.000
_refine_ls_structure_factor_coef Fsqd
_refine_ls_weighting_details 'calc w=1/[\s^2^(Fo^2^)+(0.0627P)^2^+0.4590P] where P=(Fo^2^+2Fc^2^)/3'
_refine_ls_weighting_scheme calc
_refine_ls_wR_factor_gt 0.1048
_refine_ls_wR_factor_ref 0.1150
_reflns_number_gt 4044
_reflns_number_total 5610
_reflns_threshold_expression >2sigma(I)
_cod_data_source_file c3dt53043d.txt
_cod_data_source_block compound6b
_cod_depositor_comments
;
The following automatic conversions were performed:

'_symmetry_cell_setting' value 'Monoclinic' changed to 'monoclinic'
according to
/usr/data/users/saulius/automatic-downloads/current/RSC/lib/dictionaries/cif_core.dic
dictionary named 'cif_core.dic' version 2.4.2 from 2011-04-26.

Automatic conversion script
Id: cif_fix_values 2281 2013-09-26 08:29:07Z andrius 
;
_cod_original_cell_volume 2465.33(10)
_cod_original_sg_symbol_H-M 'P 21/n'
_cod_database_code 7028426

loop_
_symmetry_equiv_pos_as_xyz
'x, y, z'
'-x+1/2, y+1/2, -z+1/2'
'-x, -y, -z'
'x-1/2, -y-1/2, z-1/2'

loop_
_atom_site_label
_atom_site_type_symbol
_atom_site_fract_x
_atom_site_fract_y
_atom_site_fract_z
_atom_site_U_iso_or_equiv
_atom_site_adp_type
_atom_site_occupancy
_atom_site_symmetry_multiplicity
_atom_site_calc_flag
_atom_site_refinement_flags
P1 P 0.71466(6) 0.19103(2) 0.25639(4) 0.02114(14) Uani 1 1 d .
F1 F 0.53934(13) 0.18455(5) 0.23374(10) 0.0263(3) Uani 1 1 d .
F2 F 0.71679(13) 0.19866(5) 0.12483(9) 0.0237(3) Uani 1 1 d .
F3 F 0.88999(13) 0.19836(5) 0.27853(10) 0.0269(3) Uani 1 1 d .
F4 F 0.71627(14) 0.18569(5) 0.38909(9) 0.0272(3) Uani 1 1 d .
F5 F 0.59036(15) 0.28838(6) 0.34110(12) 0.0403(4) Uani 1 1 d .
F6 F 0.61974(16) 0.30187(5) 0.16901(12) 0.0409(4) Uani 1 1 d .
F7 F 0.77259(17) 0.37544(6) 0.31922(14) 0.0569(5) Uani 1 1 d .
F8 F 0.90854(16) 0.31778(6) 0.23684(13) 0.0466(4) Uani 1 1 d .
F9 F 0.88597(16) 0.30027(6) 0.40785(12) 0.0451(4) Uani 1 1 d .
N1 N 0.68623(18) 0.07581(7) 0.14891(13) 0.0196(4) Uani 1 1 d .
N2 N 0.79366(18) 0.07104(7) 0.33253(14) 0.0229(4) Uani 1 1 d .
C1 C 0.6853(3) 0.27704(10) 0.26870(18) 0.0304(5) Uani 1 1 d .
C2 C 0.8157(3) 0.31743(10) 0.3092(2) 0.0391(6) Uani 1 1 d .
C3 C 0.7336(2) 0.10452(8) 0.24503(15) 0.0188(4) Uani 1 1 d .
C4 C 0.5695(2) 0.09688(9) 0.05995(16) 0.0257(5) Uani 1 1 d .
H4A H 0.5143 0.1292 0.0890 0.038 Uiso 1 1 calc R
H4B H 0.5048 0.0628 0.0344 0.038 Uiso 1 1 calc R
H4C H 0.6120 0.1126 -0.0027 0.038 Uiso 1 1 calc R
C5 C 0.7507(2) 0.01874(9) 0.11674(17) 0.0257(5) Uani 1 1 d .
H5A H 0.8431 0.0115 0.1664 0.039 Uiso 1 1 calc R
H5B H 0.7674 0.0219 0.0396 0.039 Uiso 1 1 calc R
H5C H 0.6844 -0.0151 0.1229 0.039 Uiso 1 1 calc R
C6 C 0.7501(2) 0.00755(9) 0.34903(18) 0.0313(5) Uani 1 1 d .
H6A H 0.6600 -0.0015 0.2978 0.047 Uiso 1 1 calc R
H6B H 0.7347 0.0022 0.4261 0.047 Uiso 1 1 calc R
H6C H 0.8266 -0.0201 0.3341 0.047 Uiso 1 1 calc R
C7 C 0.9004(2) 0.09245(10) 0.42728(17) 0.0312(5) Uani 1 1 d .
H7A H 0.9420 0.1311 0.4078 0.047 Uiso 1 1 calc R
H7B H 0.9777 0.0622 0.4450 0.047 Uiso 1 1 calc R
H7C H 0.8527 0.0984 0.4923 0.047 Uiso 1 1 calc R
P2 P 0.26015(6) 0.05182(2) 0.26561(4) 0.01953(14) Uani 1 1 d .
F10 F 0.08507(12) 0.04347(5) 0.24330(9) 0.0240(3) Uani 1 1 d .
F11 F 0.25963(13) 0.05510(5) 0.13298(9) 0.0235(3) Uani 1 1 d .
F12 F 0.43511(12) 0.05895(5) 0.28883(9) 0.0245(3) Uani 1 1 d .
F13 F 0.25695(13) 0.04622(5) 0.39759(9) 0.0251(3) Uani 1 1 d .
F14 F 0.38656(14) -0.04705(5) 0.18786(11) 0.0338(3) Uani 1 1 d .
F15 F 0.35616(15) -0.05721(5) 0.36033(11) 0.0354(3) Uani 1 1 d .
F16 F 0.20631(16) -0.13417(6) 0.21450(13) 0.0481(4) Uani 1 1 d .
F17 F 0.06709(14) -0.07540(6) 0.29161(11) 0.0381(3) Uani 1 1 d .
F18 F 0.09115(15) -0.06115(6) 0.12001(11) 0.0365(3) Uani 1 1 d .
N3 N 0.17916(19) 0.17050(7) 0.18304(14) 0.0232(4) Uani 1 1 d .
N4 N 0.28696(19) 0.16886(7) 0.36701(14) 0.0234(4) Uani 1 1 d .
C8 C 0.2905(2) -0.03450(10) 0.25918(17) 0.0274(5) Uani 1 1 d .
C9 C 0.1624(3) -0.07630(9) 0.22076(19) 0.0319(5) Uani 1 1 d .
C10 C 0.2401(2) 0.13853(9) 0.27270(17) 0.0212(4) Uani 1 1 d .
C11 C 0.0718(2) 0.14753(10) 0.09011(17) 0.0285(5) Uani 1 1 d .
H11A H 0.1188 0.1405 0.0251 0.043 Uiso 1 1 calc R
H11B H -0.0059 0.1775 0.0711 0.043 Uiso 1 1 calc R
H11C H 0.0309 0.1092 0.1121 0.043 Uiso 1 1 calc R
C12 C 0.2211(2) 0.23372(9) 0.1626(2) 0.0311(5) Uani 1 1 d .
H12A H 0.1417 0.2613 0.1719 0.047 Uiso 1 1 calc R
H12B H 0.2414 0.2372 0.0864 0.047 Uiso 1 1 calc R
H12C H 0.3080 0.2446 0.2159 0.047 Uiso 1 1 calc R
C13 C 0.2210(2) 0.22633(9) 0.39645(19) 0.0320(5) Uani 1 1 d .
H13A H 0.2882 0.2600 0.3917 0.048 Uiso 1 1 calc R
H13B H 0.2006 0.2236 0.4727 0.048 Uiso 1 1 calc R
H13C H 0.1305 0.2335 0.3445 0.048 Uiso 1 1 calc R
C14 C 0.4022(2) 0.14919(10) 0.45820(18) 0.0304(5) Uani 1 1 d .
H14A H 0.3586 0.1356 0.5218 0.046 Uiso 1 1 calc R
H14B H 0.4680 0.1833 0.4811 0.046 Uiso 1 1 calc R
H14C H 0.4567 0.1155 0.4323 0.046 Uiso 1 1 calc R

loop_
_atom_site_aniso_label
_atom_site_aniso_U_11
_atom_site_aniso_U_22
_atom_site_aniso_U_33
_atom_site_aniso_U_23
_atom_site_aniso_U_13
_atom_site_aniso_U_12
P1 0.0260(3) 0.0184(3) 0.0193(3) -0.00197(19) 0.0048(2) 0.0013(2)
F1 0.0244(7) 0.0262(6) 0.0288(7) -0.0005(5) 0.0063(5) 0.0047(5)
F2 0.0321(7) 0.0191(6) 0.0206(6) 0.0017(4) 0.0068(5) -0.0006(5)
F3 0.0246(7) 0.0264(6) 0.0299(7) -0.0063(5) 0.0049(5) -0.0042(5)
F4 0.0339(7) 0.0304(6) 0.0177(6) -0.0036(5) 0.0057(5) 0.0051(5)
F5 0.0407(8) 0.0352(7) 0.0486(9) -0.0149(6) 0.0175(7) 0.0034(6)
F6 0.0523(10) 0.0260(7) 0.0422(8) 0.0001(6) 0.0021(7) 0.0111(6)
F7 0.0637(11) 0.0201(7) 0.0872(12) -0.0140(7) 0.0139(9) -0.0005(7)
F8 0.0490(10) 0.0341(8) 0.0613(10) 0.0045(7) 0.0221(8) -0.0045(6)
F9 0.0498(10) 0.0375(8) 0.0458(9) -0.0151(6) 0.0017(8) -0.0037(7)
N1 0.0200(9) 0.0177(8) 0.0205(8) 0.0005(6) 0.0015(7) -0.0003(7)
N2 0.0232(9) 0.0242(9) 0.0213(9) 0.0043(7) 0.0041(7) 0.0035(7)
C1 0.0344(13) 0.0256(11) 0.0309(12) -0.0030(9) 0.0044(10) 0.0032(10)
C2 0.0423(16) 0.0244(12) 0.0511(17) -0.0094(11) 0.0095(13) -0.0002(10)
C3 0.0182(10) 0.0203(9) 0.0192(10) 0.0010(7) 0.0069(8) 0.0005(8)
C4 0.0270(12) 0.0248(11) 0.0230(11) -0.0002(8) -0.0021(9) 0.0008(9)
C5 0.0294(12) 0.0186(10) 0.0286(11) -0.0046(8) 0.0030(9) 0.0016(9)
C6 0.0342(14) 0.0272(11) 0.0333(12) 0.0131(9) 0.0083(10) 0.0044(9)
C7 0.0303(13) 0.0406(13) 0.0202(11) -0.0007(9) -0.0028(9) 0.0088(10)
P2 0.0215(3) 0.0195(3) 0.0185(3) -0.00235(19) 0.0059(2) -0.0017(2)
F10 0.0198(6) 0.0256(6) 0.0268(6) -0.0039(5) 0.0051(5) -0.0041(5)
F11 0.0299(7) 0.0230(6) 0.0191(6) -0.0023(4) 0.0081(5) 0.0015(5)
F12 0.0202(6) 0.0246(6) 0.0296(7) -0.0001(5) 0.0067(5) 0.0012(5)
F13 0.0305(7) 0.0271(6) 0.0187(6) -0.0004(5) 0.0071(5) -0.0032(5)
F14 0.0357(8) 0.0274(6) 0.0420(8) -0.0077(5) 0.0171(6) 0.0029(5)
F15 0.0419(8) 0.0281(7) 0.0341(7) 0.0057(5) 0.0001(6) 0.0063(6)
F16 0.0532(10) 0.0201(7) 0.0710(11) -0.0033(6) 0.0101(8) -0.0008(6)
F17 0.0371(8) 0.0380(8) 0.0409(8) 0.0052(6) 0.0110(6) -0.0075(6)
F18 0.0434(8) 0.0338(7) 0.0305(7) -0.0053(6) 0.0012(6) -0.0040(6)
N3 0.0238(10) 0.0202(8) 0.0252(9) -0.0008(7) 0.0029(8) 0.0014(7)
N4 0.0236(10) 0.0217(8) 0.0248(9) -0.0061(7) 0.0037(7) -0.0010(7)
C8 0.0294(13) 0.0292(11) 0.0239(11) -0.0004(8) 0.0055(9) 0.0005(9)
C9 0.0392(14) 0.0221(11) 0.0352(13) -0.0018(9) 0.0084(11) -0.0015(10)
C10 0.0162(10) 0.0228(10) 0.0251(11) -0.0057(8) 0.0055(8) -0.0021(8)
C11 0.0298(12) 0.0301(11) 0.0236(11) -0.0007(9) -0.0009(9) 0.0020(9)
C12 0.0312(13) 0.0205(11) 0.0410(13) 0.0032(9) 0.0040(10) 0.0027(9)
C13 0.0319(13) 0.0276(11) 0.0361(13) -0.0143(9) 0.0042(10) 0.0016(10)
C14 0.0306(13) 0.0336(12) 0.0251(12) -0.0049(9) -0.0007(10) -0.0026(10)

loop_
_atom_type_symbol
_atom_type_description
_atom_type_scat_dispersion_real
_atom_type_scat_dispersion_imag
_atom_type_scat_source
C C 0.0033 0.0016 'International Tables Vol C Tables 4.2.6.8 and 6.1.1.4'
H H 0.0000 0.0000 'International Tables Vol C Tables 4.2.6.8 and 6.1.1.4'
F F 0.0171 0.0103 'International Tables Vol C Tables 4.2.6.8 and 6.1.1.4'
N N 0.0061 0.0033 'International Tables Vol C Tables 4.2.6.8 and 6.1.1.4'
P P 0.1023 0.0942 'International Tables Vol C Tables 4.2.6.8 and 6.1.1.4'

loop_
_geom_angle_atom_site_label_1
_geom_angle_atom_site_label_2
_geom_angle_atom_site_label_3
_geom_angle
F2 P1 F4 177.83(7)
F2 P1 F1 91.33(7)
F4 P1 F1 90.04(7)
F2 P1 F3 88.38(7)
F4 P1 F3 90.23(7)
F1 P1 F3 179.31(7)
F2 P1 C3 90.84(7)
F4 P1 C3 90.84(7)
F1 P1 C3 90.22(7)
F3 P1 C3 90.41(7)
F2 P1 C1 90.07(8)
F4 P1 C1 88.33(8)
F1 P1 C1 86.89(8)
F3 P1 C1 92.49(8)
C3 P1 C1 176.99(10)
C3 N1 C5 123.00(16)
C3 N1 C4 125.99(16)
C5 N1 C4 110.97(15)
C3 N2 C7 125.92(17)
C3 N2 C6 122.65(17)
C7 N2 C6 111.28(16)
F6 C1 F5 104.63(17)
F6 C1 C2 105.50(18)
F5 C1 C2 104.88(18)
F6 C1 P1 111.72(14)
F5 C1 P1 110.17(14)
C2 C1 P1 118.82(16)
F9 C2 F8 108.7(2)
F9 C2 F7 107.3(2)
F8 C2 F7 106.96(19)
F9 C2 C1 112.1(2)
F8 C2 C1 111.4(2)
F7 C2 C1 110.2(2)
N1 C3 N2 117.96(17)
N1 C3 P1 120.71(14)
N2 C3 P1 121.33(14)
N1 C4 H4A 109.5
N1 C4 H4B 109.5
H4A C4 H4B 109.5
N1 C4 H4C 109.5
H4A C4 H4C 109.5
H4B C4 H4C 109.5
N1 C5 H5A 109.5
N1 C5 H5B 109.5
H5A C5 H5B 109.5
N1 C5 H5C 109.5
H5A C5 H5C 109.5
H5B C5 H5C 109.5
N2 C6 H6A 109.5
N2 C6 H6B 109.5
H6A C6 H6B 109.5
N2 C6 H6C 109.5
H6A C6 H6C 109.5
H6B C6 H6C 109.5
N2 C7 H7A 109.5
N2 C7 H7B 109.5
H7A C7 H7B 109.5
N2 C7 H7C 109.5
H7A C7 H7C 109.5
H7B C7 H7C 109.5
F11 P2 F13 177.82(7)
F11 P2 F12 90.08(6)
F13 P2 F12 91.31(6)
F11 P2 F10 90.37(6)
F13 P2 F10 88.22(6)
F12 P2 F10 178.98(7)
F11 P2 C10 90.97(7)
F13 P2 C10 90.71(7)
F12 P2 C10 89.99(7)
F10 P2 C10 90.92(7)
F11 P2 C8 88.78(8)
F13 P2 C8 89.61(8)
F12 P2 C8 87.16(8)
F10 P2 C8 91.93(8)
C10 P2 C8 177.14(9)
C10 N3 C11 125.95(17)
C10 N3 C12 122.79(17)
C11 N3 C12 111.14(16)
C10 N4 C14 126.28(17)
C10 N4 C13 123.08(17)
C14 N4 C13 110.54(16)
F15 C8 F14 104.55(17)
F15 C8 C9 105.40(17)
F14 C8 C9 104.49(17)
F15 C8 P2 111.66(14)
F14 C8 P2 109.86(13)
C9 C8 P2 119.64(16)
F18 C9 F17 107.66(19)
F18 C9 F16 107.12(17)
F17 C9 F16 107.08(17)
F18 C9 C8 112.14(18)
F17 C9 C8 111.69(18)
F16 C9 C8 110.90(19)
N4 C10 N3 118.03(18)
N4 C10 P2 120.95(15)
N3 C10 P2 121.02(14)
N3 C11 H11A 109.5
N3 C11 H11B 109.5
H11A C11 H11B 109.5
N3 C11 H11C 109.5
H11A C11 H11C 109.5
H11B C11 H11C 109.5
N3 C12 H12A 109.5
N3 C12 H12B 109.5
H12A C12 H12B 109.5
N3 C12 H12C 109.5
H12A C12 H12C 109.5
H12B C12 H12C 109.5
N4 C13 H13A 109.5
N4 C13 H13B 109.5
H13A C13 H13B 109.5
N4 C13 H13C 109.5
H13A C13 H13C 109.5
H13B C13 H13C 109.5
N4 C14 H14A 109.5
N4 C14 H14B 109.5
H14A C14 H14B 109.5
N4 C14 H14C 109.5
H14A C14 H14C 109.5
H14B C14 H14C 109.5

loop_
_geom_bond_atom_site_label_1
_geom_bond_atom_site_label_2
_geom_bond_distance
P1 F2 1.6127(12)
P1 F4 1.6160(12)
P1 F1 1.6233(13)
P1 F3 1.6251(13)
P1 C3 1.9163(19)
P1 C1 1.919(2)
F5 C1 1.376(3)
F6 C1 1.375(3)
F7 C2 1.349(3)
F8 C2 1.338(3)
F9 C2 1.322(3)
N1 C3 1.336(2)
N1 C5 1.473(2)
N1 C4 1.475(2)
N2 C3 1.337(2)
N2 C7 1.468(3)
N2 C6 1.477(3)
C1 C2 1.522(3)
C4 H4A 0.9800
C4 H4B 0.9800
C4 H4C 0.9800
C5 H5A 0.9800
C5 H5B 0.9800
C5 H5C 0.9800
C6 H6A 0.9800
C6 H6B 0.9800
C6 H6C 0.9800
C7 H7A 0.9800
C7 H7B 0.9800
C7 H7C 0.9800
P2 F11 1.6141(11)
P2 F13 1.6156(12)
P2 F12 1.6213(12)
P2 F10 1.6253(12)
P2 C10 1.918(2)
P2 C8 1.922(2)
F14 C8 1.379(2)
F15 C8 1.372(2)
F16 C9 1.342(2)
F17 C9 1.342(3)
F18 C9 1.334(3)
N3 C10 1.340(3)
N3 C11 1.468(3)
N3 C12 1.476(3)
N4 C10 1.335(2)
N4 C14 1.475(3)
N4 C13 1.476(3)
C8 C9 1.520(3)
C11 H11A 0.9800
C11 H11B 0.9800
C11 H11C 0.9800
C12 H12A 0.9800
C12 H12B 0.9800
C12 H12C 0.9800
C13 H13A 0.9800
C13 H13B 0.9800
C13 H13C 0.9800
C14 H14A 0.9800
C14 H14B 0.9800
C14 H14C 0.9800

loop_
_geom_torsion_atom_site_label_1
_geom_torsion_atom_site_label_2
_geom_torsion_atom_site_label_3
_geom_torsion_atom_site_label_4
_geom_torsion
F2 P1 C1 F6 25.61(16)
F4 P1 C1 F6 -155.85(16)
F1 P1 C1 F6 -65.72(16)
F3 P1 C1 F6 113.99(16)
C3 P1 C1 F6 -81.8(18)
F2 P1 C1 F5 141.46(15)
F4 P1 C1 F5 -40.01(15)
F1 P1 C1 F5 50.13(15)
F3 P1 C1 F5 -130.16(15)
C3 P1 C1 F5 34.0(18)
F2 P1 C1 C2 -97.59(18)
F4 P1 C1 C2 80.95(18)
F1 P1 C1 C2 171.08(18)
F3 P1 C1 C2 -9.21(19)
C3 P1 C1 C2 155.0(17)
F6 C1 C2 F9 177.17(17)
F5 C1 C2 F9 67.0(2)
P1 C1 C2 F9 -56.6(3)
F6 C1 C2 F8 -60.8(2)
F5 C1 C2 F8 -170.99(18)
P1 C1 C2 F8 65.4(2)
F6 C1 C2 F7 57.7(2)
F5 C1 C2 F7 -52.4(2)
P1 C1 C2 F7 -176.03(16)
C5 N1 C3 N2 -29.0(3)
C4 N1 C3 N2 153.58(19)
C5 N1 C3 P1 151.31(15)
C4 N1 C3 P1 -26.2(3)
C7 N2 C3 N1 154.05(19)
C6 N2 C3 N1 -30.9(3)
C7 N2 C3 P1 -26.2(3)
C6 N2 C3 P1 148.88(16)
F2 P1 C3 N1 -26.62(16)
F4 P1 C3 N1 154.76(16)
F1 P1 C3 N1 64.71(16)
F3 P1 C3 N1 -115.01(16)
C1 P1 C3 N1 80.8(18)
F2 P1 C3 N2 153.65(16)
F4 P1 C3 N2 -24.97(17)
F1 P1 C3 N2 -115.02(16)
F3 P1 C3 N2 65.26(16)
C1 P1 C3 N2 -98.9(18)
F11 P2 C8 F15 155.45(15)
F13 P2 C8 F15 -26.03(15)
F12 P2 C8 F15 65.31(15)
F10 P2 C8 F15 -114.23(15)
C10 P2 C8 F15 70.4(18)
F11 P2 C8 F14 39.92(14)
F13 P2 C8 F14 -141.55(14)
F12 P2 C8 F14 -50.21(14)
F10 P2 C8 F14 130.25(14)
C10 P2 C8 F14 -45.1(19)
F11 P2 C8 C9 -80.86(17)
F13 P2 C8 C9 97.67(17)
F12 P2 C8 C9 -170.99(17)
F10 P2 C8 C9 9.47(17)
C10 P2 C8 C9 -165.9(17)
F15 C8 C9 F18 -177.28(16)
F14 C8 C9 F18 -67.4(2)
P2 C8 C9 F18 56.0(2)
F15 C8 C9 F17 61.8(2)
F14 C8 C9 F17 171.67(16)
P2 C8 C9 F17 -64.9(2)
F15 C8 C9 F16 -57.6(2)
F14 C8 C9 F16 52.3(2)
P2 C8 C9 F16 175.74(14)
C14 N4 C10 N3 -154.70(19)
C13 N4 C10 N3 29.3(3)
C14 N4 C10 P2 25.0(3)
C13 N4 C10 P2 -150.95(16)
C11 N3 C10 N4 -153.47(19)
C12 N3 C10 N4 30.8(3)
C11 N3 C10 P2 26.8(3)
C12 N3 C10 P2 -148.98(16)
F11 P2 C10 N4 -154.32(16)
F13 P2 C10 N4 27.07(17)
F12 P2 C10 N4 -64.25(17)
F10 P2 C10 N4 115.29(16)
C8 P2 C10 N4 -69.3(18)
F11 P2 C10 N3 25.41(16)
F13 P2 C10 N3 -153.20(16)
F12 P2 C10 N3 115.48(16)
F10 P2 C10 N3 -64.98(16)
C8 P2 C10 N3 110.4(18)
